data_8100785
loop_
_publ_author_name
'Ramazani, Ali'
'Morsali, Ali'
'Noshiranzadeh, Nader'
'Mohammadi, Bagher'
'Arjmandfar, Hamid'
'Starikova, Zoya'
'Yanovsky, Alex'
'Korlyukov, A. A.'

_publ_section_title
;
Crystal structure of dimethyl 6-bromo-2H-1-benzopyran-2,3-dicarboxylate, 
C~13~H~11~BrO~5~
;
_journal_issue 4
_journal_name_full 'Zeitschrift f\"ur Kristallographie - New Crystal Structures'
_journal_page_first 595
_journal_page_last 596
_journal_volume 217
_journal_year 2002
_chemical_formula_moiety 'C13 H11 Br O5'
_chemical_formula_structural 'C13 H11 Br O5'
_chemical_formula_sum 'C13 H11 Br O5'
_chemical_formula_weight 327.13
_chemical_melting_point 139
_space_group_IT_number 2
_symmetry_cell_setting triclinic
_symmetry_space_group_name_Hall '-P 1'
_symmetry_space_group_name_H-M 'P -1'
_cell_angle_alpha 104.313(3)
_cell_angle_beta 103.523(3)
_cell_angle_gamma 92.473(3)
_cell_formula_units_Z 2
_cell_length_a 6.2993(7)
_cell_length_b 9.7367(11)
_cell_length_c 11.1423(13)
_cell_measurement_temperature 293(2)
_cell_volume 640.13(13)
_diffrn_ambient_temperature 293(2)
_exptl_crystal_density_diffrn 1.697
_cod_depositor_comments
;
The following automatic conversions were performed:
'_symmetry_cell_setting' value 'Triclinic' changed to 'triclinic'
according to '/home/saulius/struct/CIF-dictionaries/cif_core.dic'
dictionary named 'cif_core.dic' version 2.4.1 from 2010-06-29.

Automatic conversion script
Id: cif_fix_enum 1527 2010-12-29 10:47:43Z saulius 
;
_cod_original_formula_sum 'C13 H11 Br1 O5'
_cod_database_code 8100785

loop_
_symmetry_equiv_pos_as_xyz
'x, y, z'
'-x, -y, -z'

loop_
_atom_site_label
_atom_site_type_symbol
_atom_site_fract_x
_atom_site_fract_y
_atom_site_fract_z
_atom_site_U_iso_or_equiv
_atom_site_adp_type
_atom_site_occupancy
_atom_site_symmetry_multiplicity
_atom_site_calc_flag
_atom_site_refinement_flags
_atom_site_disorder_assembly
_atom_site_disorder_group
Br1 Br 0.31293(4) 0.87488(2) 0.08663(3) 0.06200(12) Uani 1 2 d . . .
O1 O -0.0416(2) 1.38856(14) 0.36778(13) 0.0369(3) Uani 1 2 d . . .
O2 O -0.2778(2) 1.41420(16) 0.14090(15) 0.0479(4) Uani 1 2 d . . .
O3 O -0.0861(2) 1.62159(17) 0.16260(15) 0.0484(4) Uani 1 2 d . . .
O4 O 0.2551(3) 1.79350(16) 0.43315(18) 0.0553(4) Uani 1 2 d . . .
O5 O 0.5553(2) 1.70888(15) 0.37852(17) 0.0483(4) Uani 1 2 d . . .
C1 C 0.0065(3) 1.51750(19) 0.33516(18) 0.0331(4) Uani 1 2 d . . .
H1A H -0.0339 1.5966 0.3962 0.040 Uiso 1 2 calc R . .
C2 C 0.2491(3) 1.54553(19) 0.34405(18) 0.0335(4) Uani 1 2 d . . .
C3 C 0.3553(3) 1.4333(2) 0.30838(19) 0.0352(4) Uani 1 2 d . . .
H3A H 0.5022 1.4462 0.3079 0.042 Uiso 1 2 calc R . .
C4 C 0.2409(3) 1.29044(19) 0.27023(18) 0.0335(4) Uani 1 2 d . . .
C5 C 0.3236(3) 1.1700(2) 0.2062(2) 0.0385(4) Uani 1 2 d . . .
H5A H 0.4523 1.1797 0.1804 0.046 Uiso 1 2 calc R . .
C6 C 0.2116(4) 1.0373(2) 0.1819(2) 0.0418(4) Uani 1 2 d . . .
C7 C 0.0248(4) 1.0193(2) 0.2247(2) 0.0456(5) Uani 1 2 d . . .
H7A H -0.0438 0.9283 0.2113 0.055 Uiso 1 2 calc R . .
C8 C -0.0590(3) 1.1377(2) 0.2875(2) 0.0411(4) Uani 1 2 d . . .
H8A H -0.1836 1.1269 0.3170 0.049 Uiso 1 2 calc R . .
C9 C 0.0450(3) 1.27213(19) 0.30587(18) 0.0334(4) Uani 1 2 d . . .
C10 C -0.1370(3) 1.5088(2) 0.20163(19) 0.0342(4) Uani 1 2 d . . .
C11 C 0.3484(3) 1.6950(2) 0.39013(19) 0.0370(4) Uani 1 2 d . . .
C12 C -0.2150(4) 1.6259(3) 0.0376(3) 0.0610(7) Uani 1 2 d . . .
H12A H -0.1527 1.7027 0.0124 0.091 Uiso 1 2 calc R . .
H12B H -0.3633 1.6407 0.0414 0.091 Uiso 1 2 calc R . .
H12C H -0.2145 1.5373 -0.0238 0.091 Uiso 1 2 calc R . .
C13 C 0.6637(4) 1.8525(2) 0.4209(3) 0.0564(6) Uani 1 2 d . . .
H13A H 0.8090 1.8515 0.4078 0.085 Uiso 1 2 calc R . .
H13B H 0.6728 1.8907 0.5103 0.085 Uiso 1 2 calc R . .
H13C H 0.5815 1.9107 0.3729 0.085 Uiso 1 2 calc R . .

loop_
_atom_site_aniso_label
_atom_site_aniso_U_11
_atom_site_aniso_U_22
_atom_site_aniso_U_33
_atom_site_aniso_U_23
_atom_site_aniso_U_13
_atom_site_aniso_U_12
Br1 0.0766(2) 0.03840(14) 0.0731(2) 0.00496(11) 0.03158(14) 0.01597(12)
O1 0.0447(7) 0.0340(7) 0.0387(7) 0.0116(5) 0.0208(6) 0.0061(6)
O2 0.0431(8) 0.0434(8) 0.0497(9) 0.0094(7) 0.0019(7) -0.0029(6)
O3 0.0478(8) 0.0497(9) 0.0455(9) 0.0223(7) -0.0007(6) -0.0062(7)
O4 0.0553(9) 0.0349(8) 0.0721(12) 0.0009(7) 0.0237(8) 0.0020(7)
O5 0.0388(8) 0.0334(7) 0.0697(11) 0.0097(7) 0.0131(7) -0.0007(6)
C1 0.0373(9) 0.0297(8) 0.0349(9) 0.0078(7) 0.0146(7) 0.0050(7)
C2 0.0359(9) 0.0329(9) 0.0314(9) 0.0085(7) 0.0082(7) 0.0027(7)
C3 0.0310(9) 0.0354(9) 0.0402(10) 0.0107(8) 0.0106(7) 0.0021(7)
C4 0.0341(9) 0.0313(9) 0.0378(10) 0.0119(7) 0.0111(7) 0.0058(7)
C5 0.0372(10) 0.0363(9) 0.0449(11) 0.0117(8) 0.0139(8) 0.0092(8)
C6 0.0493(11) 0.0331(9) 0.0436(11) 0.0088(8) 0.0135(9) 0.0103(8)
C7 0.0506(12) 0.0322(10) 0.0537(13) 0.0113(9) 0.0131(10) 0.0000(9)
C8 0.0415(11) 0.0388(10) 0.0465(12) 0.0134(9) 0.0164(9) 0.0004(8)
C9 0.0368(9) 0.0336(9) 0.0320(9) 0.0105(7) 0.0104(7) 0.0050(7)
C10 0.0306(9) 0.0347(9) 0.0391(10) 0.0080(8) 0.0137(7) 0.0075(7)
C11 0.0383(10) 0.0351(9) 0.0366(10) 0.0100(8) 0.0072(8) 0.0022(8)
C12 0.0598(15) 0.0685(16) 0.0516(15) 0.0294(13) -0.0048(11) 0.0000(12)
C13 0.0459(12) 0.0391(11) 0.0777(18) 0.0150(11) 0.0055(11) -0.0080(9)

loop_
_geom_bond_atom_site_label_1
_geom_bond_atom_site_label_2
_geom_bond_distance
_geom_bond_site_symmetry_2
_geom_bond_publ_flag
Br1 C6 1.899(2) . ?
O1 C9 1.379(2) . ?
O1 C1 1.430(2) . ?
O2 C10 1.198(2) . ?
O3 C10 1.330(3) . ?
O3 C12 1.451(3) . ?
O4 C11 1.203(2) . ?
O5 C11 1.343(3) . ?
O5 C13 1.444(3) . ?
C1 C2 1.516(3) . ?
C1 C10 1.530(3) . ?
C2 C3 1.332(3) . ?
C2 C11 1.475(3) . ?
C3 C4 1.453(3) . ?
C4 C9 1.399(3) . ?
C4 C5 1.403(3) . ?
C5 C6 1.379(3) . ?
C6 C7 1.389(3) . ?
C7 C8 1.387(3) . ?
C8 C9 1.384(3) . ?

loop_
_cod_related_entry_id
_cod_related_entry_database
_cod_related_entry_code
1 ChemSpider 9579544
